data_4107661
loop_
_publ_author_name
'Wei Gao'
'Dongmei Cui'

_publ_section_title
;
 Highlycis-1,4 Selective Polymerization of Dienes with Homogeneous
 Ziegler-Natta Catalysts Based on NCN-Pincer Rare Earth Metal Dichloride
 Precursors
;
_journal_name_full 'Journal of the American Chemical Society'
_journal_page_first 4984
_journal_page_last 4991
_journal_paper_doi 10.1021/ja711146t
_journal_volume 130
_journal_year 2008
_chemical_formula_sum 'C39 H47 Cl2 N2 O2 Y'
_chemical_formula_weight 735.60
_chemical_name_systematic
; 
 ? 
;
_space_group_IT_number 14
_symmetry_cell_setting monoclinic
_symmetry_space_group_name_Hall '-P 2ybc'
_symmetry_space_group_name_H-M 'P 1 21/c 1'
_atom_sites_solution_hydrogens geom
_atom_sites_solution_primary direct
_atom_sites_solution_secondary difmap
_audit_creation_method SHELXL-97
_cell_angle_alpha 90.00
_cell_angle_beta 107.9680(10)
_cell_angle_gamma 90.00
_cell_formula_units_Z 4
_cell_length_a 16.1259(12)
_cell_length_b 15.8846(12)
_cell_length_c 15.5062(11)
_cell_measurement_temperature 187(2)
_cell_volume 3778.2(5)
_computing_cell_refinement 'Bruker SMART'
_computing_data_collection 'Bruker SMART'
_computing_data_reduction 'Bruker SAINT'
_computing_molecular_graphics 'Bruker SHELXTL'
_computing_publication_material 'Bruker SHELXTL'
_computing_structure_refinement 'SHELXL-97 (Sheldrick, 1997)'
_computing_structure_solution 'SHELXS-97 (Sheldrick, 1990)'
_diffrn_ambient_temperature 187(2)
_diffrn_measured_fraction_theta_full 0.995
_diffrn_measured_fraction_theta_max 0.995
_diffrn_measurement_device_type 'CCD area detector'
_diffrn_measurement_method 'phi and omega scan'
_diffrn_radiation_monochromator graphite
_diffrn_radiation_source 'fine-focus sealed tube'
_diffrn_radiation_type MoK\a
_diffrn_radiation_wavelength 0.71073
_diffrn_reflns_av_R_equivalents 0.0545
_diffrn_reflns_av_sigmaI/netI 0.0736
_diffrn_reflns_limit_h_max 16
_diffrn_reflns_limit_h_min -19
_diffrn_reflns_limit_k_max 19
_diffrn_reflns_limit_k_min -19
_diffrn_reflns_limit_l_max 19
_diffrn_reflns_limit_l_min -13
_diffrn_reflns_number 20879
_diffrn_reflns_theta_full 26.07
_diffrn_reflns_theta_max 26.07
_diffrn_reflns_theta_min 1.85
_exptl_absorpt_coefficient_mu 1.719
_exptl_absorpt_correction_T_max 0.8190
_exptl_absorpt_correction_T_min 0.5596
_exptl_absorpt_correction_type multi-scan
_exptl_crystal_colour yellow
_exptl_crystal_density_diffrn 1.293
_exptl_crystal_description block
_exptl_crystal_F_000 1536
_exptl_crystal_size_max 0.38
_exptl_crystal_size_mid 0.15
_exptl_crystal_size_min 0.12
_refine_diff_density_max 0.558
_refine_diff_density_min -0.372
_refine_diff_density_rms 0.076
_refine_ls_extinction_method none
_refine_ls_goodness_of_fit_ref 0.997
_refine_ls_hydrogen_treatment constr
_refine_ls_matrix_type full
_refine_ls_number_parameters 420
_refine_ls_number_reflns 7433
_refine_ls_number_restraints 6
_refine_ls_restrained_S_all 1.000
_refine_ls_R_factor_all 0.0875
_refine_ls_R_factor_gt 0.0480
_refine_ls_shift/su_max 0.001
_refine_ls_shift/su_mean 0.000
_refine_ls_structure_factor_coef Fsqd
_refine_ls_weighting_details 'calc w=1/[\s^2^(Fo^2^)+(0.0611P)^2^+0.0000P] where P=(Fo^2^+2Fc^2^)/3'
_refine_ls_weighting_scheme calc
_refine_ls_wR_factor_gt 0.1076
_refine_ls_wR_factor_ref 0.1217
_reflns_number_gt 4987
_reflns_number_total 7433
_reflns_threshold_expression >2sigma(I)
_cod_data_source_file ja711146t-file003_01.cif
_cod_data_source_block complex_1
_cod_database_code 4107661

loop_
_symmetry_equiv_pos_as_xyz
'x, y, z'
'-x, y+1/2, -z+1/2'
'-x, -y, -z'
'x, -y-1/2, z-1/2'

loop_
_atom_site_label
_atom_site_type_symbol
_atom_site_fract_x
_atom_site_fract_y
_atom_site_fract_z
_atom_site_U_iso_or_equiv
_atom_site_adp_type
_atom_site_occupancy
_atom_site_symmetry_multiplicity
_atom_site_calc_flag
_atom_site_refinement_flags
C1 C 0.1224(2) 0.6245(2) 0.5307(2) 0.0278(8) Uani 1 1 d .
C2 C 0.1231(2) 0.5392(2) 0.5090(2) 0.0297(8) Uani 1 1 d .
C3 C 0.0634(2) 0.5029(3) 0.4319(2) 0.0365(9) Uani 1 1 d .
H3 H 0.0654 0.4444 0.4200 0.044 Uiso 1 1 calc R
C4 C 0.0019(2) 0.5542(3) 0.3740(2) 0.0411(10) Uani 1 1 d .
H4 H -0.0393 0.5308 0.3218 0.049 Uiso 1 1 calc R
C5 C -0.0003(2) 0.6389(3) 0.3915(2) 0.0412(10) Uani 1 1 d .
H5 H -0.0421 0.6740 0.3507 0.049 Uiso 1 1 calc R
C6 C 0.0590(2) 0.6736(2) 0.4694(2) 0.0340(9) Uani 1 1 d .
C7 C 0.0565(2) 0.7618(3) 0.4930(2) 0.0396(10) Uani 1 1 d .
H7 H 0.0151 0.7979 0.4530 0.048 Uiso 1 1 calc R
C8 C 0.1917(2) 0.4888(2) 0.5710(2) 0.0308(8) Uani 1 1 d .
H8 H 0.1955 0.4305 0.5589 0.037 Uiso 1 1 calc R
C9 C 0.0936(3) 0.8785(3) 0.5866(2) 0.0403(10) Uani 1 1 d .
C10 C 0.0262(3) 0.8961(3) 0.6229(3) 0.0535(13) Uani 1 1 d .
C11 C 0.0154(4) 0.9784(4) 0.6467(3) 0.0745(18) Uani 1 1 d .
H11 H -0.0304 0.9915 0.6710 0.089 Uiso 1 1 calc R
C12 C 0.0696(4) 1.0415(3) 0.6359(3) 0.0788(19) Uani 1 1 d .
H12 H 0.0626 1.0972 0.6547 0.095 Uiso 1 1 calc R
C13 C 0.1336(4) 1.0238(3) 0.5980(3) 0.0683(16) Uani 1 1 d .
H13 H 0.1699 1.0679 0.5892 0.082 Uiso 1 1 calc R
C14 C 0.1466(3) 0.9423(3) 0.5721(3) 0.0496(12) Uani 1 1 d .
C15 C -0.0343(3) 0.8275(3) 0.6341(3) 0.0681(15) Uani 1 1 d .
H15A H -0.0755 0.8507 0.6631 0.102 Uiso 1 1 calc R
H15B H -0.0002 0.7825 0.6721 0.102 Uiso 1 1 calc R
H15C H -0.0667 0.8046 0.5745 0.102 Uiso 1 1 calc R
C16 C 0.2128(3) 0.9250(3) 0.5240(3) 0.0597(13) Uani 1 1 d .
H16A H 0.2472 0.8754 0.5507 0.089 Uiso 1 1 calc R
H16B H 0.2515 0.9738 0.5304 0.089 Uiso 1 1 calc R
H16C H 0.1828 0.9147 0.4596 0.089 Uiso 1 1 calc R
C17 C 0.3163(2) 0.4660(2) 0.6921(2) 0.0284(8) Uani 1 1 d .
C18 C 0.3893(2) 0.4572(2) 0.6632(2) 0.0336(9) Uani 1 1 d .
C19 C 0.4566(3) 0.4063(2) 0.7136(3) 0.0438(10) Uani 1 1 d .
H19 H 0.5071 0.3998 0.6950 0.053 Uiso 1 1 calc R
C20 C 0.4520(3) 0.3645(3) 0.7903(3) 0.0458(11) Uani 1 1 d .
H20 H 0.4990 0.3300 0.8241 0.055 Uiso 1 1 calc R
C21 C 0.3793(3) 0.3735(2) 0.8171(3) 0.0416(10) Uani 1 1 d .
H21 H 0.3758 0.3445 0.8695 0.050 Uiso 1 1 calc R
C22 C 0.3105(2) 0.4241(2) 0.7691(2) 0.0337(9) Uani 1 1 d .
C23 C 0.3952(3) 0.4997(2) 0.5782(3) 0.0421(10) Uani 1 1 d .
H23A H 0.4542 0.4930 0.5739 0.063 Uiso 1 1 calc R
H23B H 0.3820 0.5598 0.5803 0.063 Uiso 1 1 calc R
H23C H 0.3530 0.4740 0.5251 0.063 Uiso 1 1 calc R
C24 C 0.2293(3) 0.4306(3) 0.7981(3) 0.0467(11) Uani 1 1 d .
H24A H 0.2111 0.4896 0.7961 0.070 Uiso 1 1 calc R
H24B H 0.2416 0.4091 0.8600 0.070 Uiso 1 1 calc R
H24C H 0.1824 0.3973 0.7569 0.070 Uiso 1 1 calc R
C25 C 0.3199(3) 0.8589(3) 0.7702(3) 0.0517(12) Uani 1 1 d .
H25A H 0.3103 0.8986 0.7188 0.062 Uiso 1 1 calc R
H25B H 0.3715 0.8238 0.7734 0.062 Uiso 1 1 calc R
C26 C 0.3332(3) 0.9048(3) 0.8549(3) 0.0684(15) Uani 1 1 d .
H26A H 0.3608 0.9602 0.8532 0.082 Uiso 1 1 calc R
H26B H 0.3697 0.8722 0.9073 0.082 Uiso 1 1 calc R
C27 C 0.2412(3) 0.9150(3) 0.8595(3) 0.0667(14) Uani 1 1 d .
H27A H 0.2414 0.9221 0.9230 0.080 Uiso 1 1 calc R
H27B H 0.2122 0.9643 0.8237 0.080 Uiso 1 1 calc R
C28 C 0.1970(2) 0.8362(2) 0.8207(3) 0.0405(10) Uani 1 1 d .
H28A H 0.2006 0.7943 0.8689 0.049 Uiso 1 1 calc R
H28B H 0.1348 0.8468 0.7874 0.049 Uiso 1 1 calc R
C29 C 0.4366(2) 0.6407(3) 0.8005(3) 0.0447(10) Uani 1 1 d .
H29A H 0.4624 0.6976 0.8039 0.054 Uiso 1 1 calc R
H29B H 0.4432 0.6114 0.7467 0.054 Uiso 1 1 calc R
C30 C 0.4803(3) 0.5908(3) 0.8868(3) 0.0600(13) Uani 1 1 d .
H30A H 0.4848 0.5304 0.8731 0.072 Uiso 1 1 calc R
H30B H 0.5393 0.6129 0.9181 0.072 Uiso 1 1 calc R
C31 C 0.4204(4) 0.6036(4) 0.9435(3) 0.0855(18) Uani 1 1 d U
H31A H 0.4057 0.5486 0.9653 0.103 Uiso 1 1 calc R
H31B H 0.4492 0.6390 0.9968 0.103 Uiso 1 1 calc R
C32 C 0.3424(3) 0.6443(3) 0.8878(3) 0.0565(13) Uani 1 1 d .
H32A H 0.3390 0.7024 0.9095 0.068 Uiso 1 1 calc R
H32B H 0.2902 0.6130 0.8906 0.068 Uiso 1 1 calc R
C33 C 0.3139(5) 0.2863(3) 0.4871(5) 0.0807(18) Uani 1 1 d .
C34 C 0.2510(5) 0.3124(4) 0.4074(6) 0.107(2) Uani 1 1 d .
H34 H 0.1906 0.3076 0.4007 0.129 Uiso 1 1 calc R
C35 C 0.2789(6) 0.3452(4) 0.3387(6) 0.114(3) Uani 1 1 d .
H35 H 0.2366 0.3633 0.2844 0.137 Uiso 1 1 calc R
C36 C 0.3642(7) 0.3524(4) 0.3463(6) 0.113(3) Uani 1 1 d .
H36 H 0.3821 0.3745 0.2979 0.136 Uiso 1 1 calc R
C37 C 0.4253(5) 0.3268(4) 0.4263(6) 0.098(2) Uani 1 1 d .
H37 H 0.4856 0.3323 0.4333 0.118 Uiso 1 1 calc R
C38 C 0.3992(5) 0.2935(3) 0.4958(5) 0.0872(19) Uani 1 1 d .
H38 H 0.4417 0.2756 0.5501 0.105 Uiso 1 1 calc R
C39 C 0.2844(6) 0.2498(4) 0.5606(6) 0.156(3) Uani 1 1 d .
H39A H 0.3149 0.2775 0.6181 0.233 Uiso 1 1 calc R
H39B H 0.2972 0.1894 0.5655 0.233 Uiso 1 1 calc R
H39C H 0.2214 0.2584 0.5467 0.233 Uiso 1 1 calc R
Cl1 Cl 0.33662(6) 0.72657(6) 0.59129(6) 0.0339(2) Uani 1 1 d .
Cl2 Cl 0.11240(6) 0.64082(6) 0.75694(6) 0.0353(2) Uani 1 1 d .
N1 N 0.1089(2) 0.79244(19) 0.56685(19) 0.0327(7) Uani 1 1 d .
N2 N 0.24692(17) 0.52092(17) 0.64129(18) 0.0275(7) Uani 1 1 d .
O1 O 0.24346(16) 0.80638(15) 0.75870(16) 0.0355(6) Uani 1 1 d .
O2 O 0.34570(15) 0.64588(16) 0.79572(15) 0.0358(6) Uani 1 1 d .
Y1 Y 0.21943(2) 0.68202(2) 0.66736(2) 0.02637(12) Uani 1 1 d .

loop_
_atom_site_aniso_label
_atom_site_aniso_U_11
_atom_site_aniso_U_22
_atom_site_aniso_U_33
_atom_site_aniso_U_23
_atom_site_aniso_U_13
_atom_site_aniso_U_12
C1 0.0256(19) 0.036(2) 0.0227(18) 0.0012(16) 0.0090(15) 0.0019(16)
C2 0.0254(19) 0.039(2) 0.0249(19) -0.0009(16) 0.0087(15) -0.0006(17)
C3 0.031(2) 0.046(2) 0.033(2) -0.0084(18) 0.0102(17) -0.0062(18)
C4 0.034(2) 0.059(3) 0.025(2) -0.0073(19) 0.0018(17) -0.007(2)
C5 0.033(2) 0.060(3) 0.025(2) 0.0052(19) 0.0001(17) 0.003(2)
C6 0.031(2) 0.043(2) 0.026(2) 0.0016(17) 0.0057(16) 0.0061(18)
C7 0.034(2) 0.051(3) 0.030(2) 0.0092(19) 0.0048(18) 0.015(2)
C8 0.034(2) 0.030(2) 0.030(2) -0.0026(16) 0.0121(17) -0.0031(17)
C9 0.050(3) 0.040(2) 0.026(2) 0.0034(17) 0.0056(19) 0.020(2)
C10 0.057(3) 0.067(3) 0.033(2) 0.005(2) 0.009(2) 0.035(3)
C11 0.106(5) 0.080(4) 0.035(3) 0.009(3) 0.019(3) 0.060(4)
C12 0.137(6) 0.053(3) 0.040(3) 0.006(3) 0.019(3) 0.056(4)
C13 0.118(5) 0.037(3) 0.043(3) 0.006(2) 0.016(3) 0.017(3)
C14 0.070(3) 0.042(3) 0.033(2) 0.006(2) 0.010(2) 0.017(2)
C15 0.048(3) 0.108(5) 0.054(3) -0.001(3) 0.025(2) 0.028(3)
C16 0.081(4) 0.040(3) 0.062(3) 0.011(2) 0.027(3) -0.002(2)
C17 0.0272(19) 0.0232(19) 0.032(2) -0.0002(16) 0.0052(16) 0.0025(16)
C18 0.036(2) 0.029(2) 0.037(2) 0.0046(17) 0.0125(18) 0.0058(17)
C19 0.034(2) 0.044(3) 0.055(3) 0.003(2) 0.015(2) 0.0120(19)
C20 0.042(2) 0.042(3) 0.047(3) 0.010(2) 0.005(2) 0.013(2)
C21 0.042(2) 0.041(2) 0.039(2) 0.0098(19) 0.009(2) 0.006(2)
C22 0.031(2) 0.030(2) 0.037(2) 0.0004(17) 0.0079(17) -0.0039(17)
C23 0.039(2) 0.045(3) 0.047(2) 0.005(2) 0.0209(19) 0.011(2)
C24 0.044(3) 0.051(3) 0.048(3) 0.015(2) 0.018(2) 0.005(2)
C25 0.046(3) 0.059(3) 0.057(3) -0.024(2) 0.027(2) -0.024(2)
C26 0.057(3) 0.080(4) 0.076(3) -0.043(3) 0.032(3) -0.025(3)
C27 0.060(3) 0.065(3) 0.090(4) -0.037(3) 0.045(3) -0.015(3)
C28 0.029(2) 0.051(3) 0.044(2) -0.0101(19) 0.0151(18) 0.0017(19)
C29 0.033(2) 0.055(3) 0.042(2) -0.005(2) 0.0062(19) 0.004(2)
C30 0.044(3) 0.060(3) 0.061(3) -0.001(2) -0.006(2) 0.004(2)
C31 0.076(4) 0.128(5) 0.045(3) 0.017(3) 0.008(3) 0.034(3)
C32 0.052(3) 0.088(4) 0.026(2) 0.005(2) 0.007(2) 0.010(3)
C33 0.106(5) 0.042(3) 0.106(5) -0.013(3) 0.051(5) -0.007(3)
C34 0.093(5) 0.058(4) 0.152(7) -0.036(4) 0.011(6) 0.008(4)
C35 0.148(9) 0.068(5) 0.111(6) -0.009(4) 0.018(6) 0.013(5)
C36 0.149(8) 0.059(4) 0.121(7) -0.018(4) 0.029(6) 0.010(5)
C37 0.109(6) 0.047(4) 0.144(7) -0.035(4) 0.047(6) -0.017(4)
C38 0.095(5) 0.049(4) 0.110(5) -0.021(3) 0.020(4) -0.003(3)
C39 0.212(10) 0.077(5) 0.206(9) -0.029(6) 0.106(8) -0.022(6)
Cl1 0.0350(5) 0.0346(5) 0.0363(5) 0.0014(4) 0.0174(4) -0.0010(4)
Cl2 0.0333(5) 0.0402(6) 0.0360(5) 0.0009(4) 0.0160(4) -0.0074(4)
N1 0.0366(18) 0.0348(18) 0.0278(17) 0.0041(14) 0.0117(14) 0.0101(14)
N2 0.0250(15) 0.0304(17) 0.0263(16) 0.0018(13) 0.0069(13) 0.0020(13)
O1 0.0326(14) 0.0398(16) 0.0372(14) -0.0124(12) 0.0153(12) -0.0050(12)
O2 0.0305(15) 0.0475(16) 0.0256(14) -0.0001(12) 0.0031(11) 0.0030(12)
Y1 0.02356(18) 0.0306(2) 0.02389(19) -0.00049(15) 0.00567(13) 0.00012(16)

loop_
_atom_type_symbol
_atom_type_description
_atom_type_scat_dispersion_real
_atom_type_scat_dispersion_imag
_atom_type_scat_source
C C 0.0033 0.0016 'International Tables Vol C Tables 4.2.6.8 and 6.1.1.4'
H H 0.0000 0.0000 'International Tables Vol C Tables 4.2.6.8 and 6.1.1.4'
N N 0.0061 0.0033 'International Tables Vol C Tables 4.2.6.8 and 6.1.1.4'
O O 0.0106 0.0060 'International Tables Vol C Tables 4.2.6.8 and 6.1.1.4'
Cl Cl 0.1484 0.1585 'International Tables Vol C Tables 4.2.6.8 and 6.1.1.4'
Y Y -2.7962 3.5667 'International Tables Vol C Tables 4.2.6.8 and 6.1.1.4'

loop_
_geom_angle_atom_site_label_1
_geom_angle_atom_site_label_2
_geom_angle_atom_site_label_3
_geom_angle
C2 C1 C6 115.8(3)
C2 C1 Y1 122.2(2)
C6 C1 Y1 122.0(3)
C1 C2 C3 123.2(3)
C1 C2 C8 115.7(3)
C3 C2 C8 121.1(3)
C4 C3 C2 118.5(4)
C4 C3 H3 120.7
C2 C3 H3 120.7
C5 C4 C3 120.4(3)
C5 C4 H4 119.8
C3 C4 H4 119.8
C4 C5 C6 120.2(4)
C4 C5 H5 119.9
C6 C5 H5 119.9
C1 C6 C5 121.8(4)
C1 C6 C7 116.0(3)
C5 C6 C7 122.2(3)
N1 C7 C6 121.8(3)
N1 C7 H7 119.1
C6 C7 H7 119.1
N2 C8 C2 121.9(3)
N2 C8 H8 119.1
C2 C8 H8 119.1
C14 C9 C10 120.9(4)
C14 C9 N1 120.3(4)
C10 C9 N1 118.8(4)
C11 C10 C9 118.3(5)
C11 C10 C15 120.8(5)
C9 C10 C15 120.9(4)
C12 C11 C10 121.3(5)
C12 C11 H11 119.4
C10 C11 H11 119.4
C13 C12 C11 119.7(5)
C13 C12 H12 120.1
C11 C12 H12 120.1
C12 C13 C14 121.2(5)
C12 C13 H13 119.4
C14 C13 H13 119.4
C9 C14 C13 118.5(5)
C9 C14 C16 121.0(4)
C13 C14 C16 120.5(5)
C10 C15 H15A 109.5
C10 C15 H15B 109.5
H15A C15 H15B 109.5
C10 C15 H15C 109.5
H15A C15 H15C 109.5
H15B C15 H15C 109.5
C14 C16 H16A 109.5
C14 C16 H16B 109.5
H16A C16 H16B 109.5
C14 C16 H16C 109.5
H16A C16 H16C 109.5
H16B C16 H16C 109.5
C18 C17 C22 121.0(3)
C18 C17 N2 118.4(3)
C22 C17 N2 120.6(3)
C19 C18 C17 118.1(3)
C19 C18 C23 120.3(3)
C17 C18 C23 121.5(3)
C20 C19 C18 121.7(4)
C20 C19 H19 119.2
C18 C19 H19 119.2
C21 C20 C19 119.3(4)
C21 C20 H20 120.4
C19 C20 H20 120.4
C20 C21 C22 121.1(4)
C20 C21 H21 119.4
C22 C21 H21 119.4
C21 C22 C17 118.8(3)
C21 C22 C24 120.2(3)
C17 C22 C24 121.0(3)
C18 C23 H23A 109.5
C18 C23 H23B 109.5
H23A C23 H23B 109.5
C18 C23 H23C 109.5
H23A C23 H23C 109.5
H23B C23 H23C 109.5
C22 C24 H24A 109.5
C22 C24 H24B 109.5
H24A C24 H24B 109.5
C22 C24 H24C 109.5
H24A C24 H24C 109.5
H24B C24 H24C 109.5
O1 C25 C26 106.2(3)
O1 C25 H25A 110.5
C26 C25 H25A 110.5
O1 C25 H25B 110.5
C26 C25 H25B 110.5
H25A C25 H25B 108.7
C25 C26 C27 102.9(4)
C25 C26 H26A 111.2
C27 C26 H26A 111.2
C25 C26 H26B 111.2
C27 C26 H26B 111.2
H26A C26 H26B 109.1
C28 C27 C26 104.3(4)
C28 C27 H27A 110.9
C26 C27 H27A 110.9
C28 C27 H27B 110.9
C26 C27 H27B 110.9
H27A C27 H27B 108.9
O1 C28 C27 105.2(3)
O1 C28 H28A 110.7
C27 C28 H28A 110.7
O1 C28 H28B 110.7
C27 C28 H28B 110.7
H28A C28 H28B 108.8
O2 C29 C30 105.1(3)
O2 C29 H29A 110.7
C30 C29 H29A 110.7
O2 C29 H29B 110.7
C30 C29 H29B 110.7
H29A C29 H29B 108.8
C31 C30 C29 103.6(4)
C31 C30 H30A 111.0
C29 C30 H30A 111.0
C31 C30 H30B 111.0
C29 C30 H30B 111.0
H30A C30 H30B 109.0
C32 C31 C30 108.0(4)
C32 C31 H31A 110.1
C30 C31 H31A 110.1
C32 C31 H31B 110.1
C30 C31 H31B 110.1
H31A C31 H31B 108.4
C31 C32 O2 108.0(4)
C31 C32 H32A 110.1
O2 C32 H32A 110.1
C31 C32 H32B 110.1
O2 C32 H32B 110.1
H32A C32 H32B 108.4
C38 C33 C34 120.3(7)
C38 C33 C39 121.1(8)
C34 C33 C39 118.6(8)
C35 C34 C33 118.3(8)
C35 C34 H34 120.9
C33 C34 H34 120.9
C36 C35 C34 122.1(9)
C36 C35 H35 119.0
C34 C35 H35 119.0
C35 C36 C37 118.5(9)
C35 C36 H36 120.8
C37 C36 H36 120.8
C38 C37 C36 120.7(8)
C38 C37 H37 119.7
C36 C37 H37 119.7
C33 C38 C37 120.2(7)
C33 C38 H38 119.9
C37 C38 H38 119.9
C33 C39 H39A 109.5
C33 C39 H39B 109.5
H39A C39 H39B 109.5
C33 C39 H39C 109.5
H39A C39 H39C 109.5
H39B C39 H39C 109.5
C7 N1 C9 116.0(3)
C7 N1 Y1 114.3(2)
C9 N1 Y1 129.4(2)
C8 N2 C17 116.2(3)
C8 N2 Y1 114.2(2)
C17 N2 Y1 129.6(2)
C25 O1 C28 108.6(3)
C25 O1 Y1 121.5(2)
C28 O1 Y1 129.2(2)
C32 O2 C29 107.1(3)
C32 O2 Y1 122.3(2)
C29 O2 Y1 129.3(2)
O1 Y1 C1 141.45(11)
O1 Y1 O2 76.64(8)
C1 Y1 O2 141.86(11)
O1 Y1 Cl2 84.54(6)
C1 Y1 Cl2 90.96(8)
O2 Y1 Cl2 91.68(6)
O1 Y1 Cl1 92.06(6)
C1 Y1 Cl1 93.99(8)
O2 Y1 Cl1 83.92(6)
Cl2 Y1 Cl1 174.98(3)
O1 Y1 N1 75.96(9)
C1 Y1 N1 65.99(11)
O2 Y1 N1 151.73(9)
Cl2 Y1 N1 92.52(7)
Cl1 Y1 N1 90.23(7)
O1 Y1 N2 152.13(8)
C1 Y1 N2 65.82(10)
O2 Y1 N2 76.12(8)
Cl2 Y1 N2 90.47(7)
Cl1 Y1 N2 90.82(6)
N1 Y1 N2 131.76(9)

loop_
_geom_bond_atom_site_label_1
_geom_bond_atom_site_label_2
_geom_bond_distance
C1 C2 1.397(5)
C1 C6 1.400(5)
C1 Y1 2.393(3)
C2 C3 1.406(5)
C2 C8 1.460(5)
C3 C4 1.380(5)
C3 H3 0.9500
C4 C5 1.376(5)
C4 H4 0.9500
C5 C6 1.400(5)
C5 H5 0.9500
C6 C7 1.452(5)
C7 N1 1.291(4)
C7 H7 0.9500
C8 N2 1.282(4)
C8 H8 0.9500
C9 C14 1.388(6)
C9 C10 1.398(6)
C9 N1 1.439(5)
C10 C11 1.383(6)
C10 C15 1.510(7)
C11 C12 1.373(8)
C11 H11 0.9500
C12 C13 1.365(7)
C12 H12 0.9500
C13 C14 1.391(6)
C13 H13 0.9500
C14 C16 1.504(6)
C15 H15A 0.9800
C15 H15B 0.9800
C15 H15C 0.9800
C16 H16A 0.9800
C16 H16B 0.9800
C16 H16C 0.9800
C17 C18 1.391(5)
C17 C22 1.395(5)
C17 N2 1.445(4)
C18 C19 1.384(5)
C18 C23 1.511(5)
C19 C20 1.384(5)
C19 H19 0.9500
C20 C21 1.368(5)
C20 H20 0.9500
C21 C22 1.387(5)
C21 H21 0.9500
C22 C24 1.513(5)
C23 H23A 0.9800
C23 H23B 0.9800
C23 H23C 0.9800
C24 H24A 0.9800
C24 H24B 0.9800
C24 H24C 0.9800
C25 O1 1.454(4)
C25 C26 1.460(5)
C25 H25A 0.9900
C25 H25B 0.9900
C26 C27 1.515(6)
C26 H26A 0.9900
C26 H26B 0.9900
C27 C28 1.474(5)
C27 H27A 0.9900
C27 H27B 0.9900
C28 O1 1.468(4)
C28 H28A 0.9900
C28 H28B 0.9900
C29 O2 1.447(4)
C29 C30 1.528(5)
C29 H29A 0.9900
C29 H29B 0.9900
C30 C31 1.506(7)
C30 H30A 0.9900
C30 H30B 0.9900
C31 C32 1.442(6)
C31 H31A 0.9900
C31 H31B 0.9900
C32 O2 1.445(4)
C32 H32A 0.9900
C32 H32B 0.9900
C33 C38 1.346(8)
C33 C34 1.398(9)
C33 C39 1.482(9)
C34 C35 1.380(10)
C34 H34 0.9500
C35 C36 1.350(10)
C35 H35 0.9500
C36 C37 1.386(9)
C36 H36 0.9500
C37 C38 1.378(9)
C37 H37 0.9500
C38 H38 0.9500
C39 H39A 0.9800
C39 H39B 0.9800
C39 H39C 0.9800
Cl1 Y1 2.6151(9)
Cl2 Y1 2.6106(10)
N1 Y1 2.640(3)
N2 Y1 2.649(3)
O1 Y1 2.392(2)
O2 Y1 2.437(2)
